data_7028556
loop_
_publ_author_name
'Basu Baul, Tushar S.'
'Kundu, Sajal'
'Linden, Anthony'
'Raviprakash, Nune'
'Manna, Sunil K.'
'Guedes da Silva, M F\'atima C'

_publ_section_title
;
 Synthesis and characterization of some water soluble Zn(II) complexes
 with (E)-N-(pyridin-2-ylmethylene)arylamines that regulate tumour cell
 death by interacting with DNA.
;
_journal_issue 3
_journal_name_full 'Dalton transactions (Cambridge, England : 2003)'
_journal_page_first 1191
_journal_page_last 1202
_journal_paper_doi 10.1039/c3dt52062e
_journal_volume 43
_journal_year 2014
_chemical_formula_moiety 'C14 H12 Br2 N2 O2 Zn'
_chemical_formula_sum 'C14 H12 Br2 N2 O2 Zn'
_chemical_formula_weight 465.45
_chemical_name_systematic
; 
 ? 
;
_space_group_IT_number 15
_symmetry_cell_setting monoclinic
_symmetry_Int_Tables_number 15
_symmetry_space_group_name_Hall '-C 2yc'
_symmetry_space_group_name_H-M 'C 1 2/c 1'
_atom_sites_solution_hydrogens geom
_atom_sites_solution_primary direct
_atom_sites_solution_secondary difmap
_audit_creation_date 6-Dec-2011
_audit_creation_method SHELXL-97
_cell_angle_alpha 90.00
_cell_angle_beta 99.4538(15)
_cell_angle_gamma 90.00
_cell_formula_units_Z 8
_cell_length_a 17.6449(3)
_cell_length_b 13.1494(2)
_cell_length_c 13.8486(2)
_cell_measurement_reflns_used 9376
_cell_measurement_temperature 160(1)
_cell_measurement_theta_max 29.4786
_cell_measurement_theta_min 2.3229
_cell_volume 3169.51(9)
_computing_cell_refinement 'CrysAlisPro, Version 1.171.35.19 (Agilent Technologies, 2011)'
_computing_data_collection 'CrysAlisPro, Version 1.171.35.19 (Agilent Technologies, 2011)'
_computing_data_reduction 'CrysAlisPro, Version 1.171.35.19 (Agilent Technologies, 2011)'
_computing_molecular_graphics 'ORTEPII (Johnson, 1976)'
_computing_publication_material 'SHELXL97 and PLATON (Spek, 2009)'
_computing_structure_refinement 'SHELXL97 (Sheldrick, 2008)'
_computing_structure_solution 'SHELXS97 (Sheldrick, 2008)'
_diffrn_ambient_temperature 160(1)
_diffrn_detector 'Atlas CCD camera on \k goniostat'
_diffrn_detector_area_resol_mean 10.3801
_diffrn_measured_fraction_theta_full 0.999
_diffrn_measured_fraction_theta_max 0.911
_diffrn_measurement_device_type 'Oxford Diffraction SuperNova, dual radiation diffractometer'
_diffrn_measurement_method '\w scans'
_diffrn_radiation_monochromator mirror
_diffrn_radiation_source 'SuperNova (Mo) X-ray Source'
_diffrn_radiation_type 'Mo K\a'
_diffrn_radiation_wavelength 0.71073
_diffrn_reflns_av_R_equivalents 0.0369
_diffrn_reflns_av_sigmaI/netI 0.0296
_diffrn_reflns_limit_h_max 24
_diffrn_reflns_limit_h_min -23
_diffrn_reflns_limit_k_max 17
_diffrn_reflns_limit_k_min -18
_diffrn_reflns_limit_l_max 17
_diffrn_reflns_limit_l_min -19
_diffrn_reflns_number 18117
_diffrn_reflns_theta_full 26.32
_diffrn_reflns_theta_max 29.54
_diffrn_reflns_theta_min 2.33
_diffrn_standards_decay_% 0
_diffrn_standards_number 0
_exptl_absorpt_coefficient_mu 6.612
_exptl_absorpt_correction_T_max 1.00000
_exptl_absorpt_correction_T_min 0.59074
_exptl_absorpt_correction_type multi-scan
_exptl_absorpt_process_details
;
Empirical absorption correction using spherical harmonics,
 implemented in SCALE3 ABSPACK scaling algorithm.
CrysAlisPro, Version 1.171.35.19 (Agilent Technologies, 2011)
;
_exptl_crystal_colour yellow
_exptl_crystal_density_diffrn 1.951
_exptl_crystal_density_method 'not measured'
_exptl_crystal_description prism
_exptl_crystal_F_000 1808
_exptl_crystal_size_max 0.25
_exptl_crystal_size_mid 0.20
_exptl_crystal_size_min 0.18
_refine_diff_density_max 0.579
_refine_diff_density_min -0.662
_refine_diff_density_rms 0.090
_refine_ls_extinction_coef 0.00057(5)
_refine_ls_extinction_expression Fc^*^=kFc[1+0.001xFc^2^\l^3^/sin(2\q)]^-1/4^
_refine_ls_extinction_method SHELXL97
_refine_ls_goodness_of_fit_ref 1.039
_refine_ls_hydrogen_treatment constr
_refine_ls_matrix_type full
_refine_ls_number_parameters 192
_refine_ls_number_reflns 4048
_refine_ls_number_restraints 0
_refine_ls_restrained_S_all 1.039
_refine_ls_R_factor_all 0.0339
_refine_ls_R_factor_gt 0.0264
_refine_ls_shift/su_max 0.002
_refine_ls_shift/su_mean 0.000
_refine_ls_structure_factor_coef Fsqd
_refine_ls_weighting_details 'w=1/[\s^2^(Fo^2^)+(0.0223P)^2^+4.3488P] where P=(Fo^2^+2Fc^2^)/3'
_refine_ls_weighting_scheme calc
_refine_ls_wR_factor_gt 0.0542
_refine_ls_wR_factor_ref 0.0570
_reflns_number_gt 3542
_reflns_number_total 4048
_reflns_threshold_expression 'I > 2\s(I)'
_cod_data_source_file c3dt52062e.txt
_cod_data_source_block L1114
_cod_database_code 7028556

loop_
_symmetry_equiv_pos_as_xyz
'x, y, z'
'-x, y, -z+1/2'
'x+1/2, y+1/2, z'
'-x+1/2, y+1/2, -z+1/2'
'-x, -y, -z'
'x, -y, z-1/2'
'-x+1/2, -y+1/2, -z'
'x+1/2, -y+1/2, z-1/2'

loop_
_atom_site_label
_atom_site_type_symbol
_atom_site_fract_x
_atom_site_fract_y
_atom_site_fract_z
_atom_site_U_iso_or_equiv
_atom_site_adp_type
_atom_site_occupancy
_atom_site_symmetry_multiplicity
_atom_site_calc_flag
_atom_site_refinement_flags
Br1 Br 0.244154(13) 0.063865(18) 0.022203(17) 0.02562(7) Uani 1 1 d .
Br2 Br 0.465590(14) 0.13911(2) 0.062458(19) 0.02985(8) Uani 1 1 d .
Zn1 Zn 0.358342(14) 0.096900(18) 0.132090(17) 0.01598(7) Uani 1 1 d .
O1 O 0.37647(12) -0.49881(12) 0.21478(14) 0.0393(5) Uani 1 1 d .
O2 O 0.46180(10) -0.45644(12) 0.11980(13) 0.0297(4) Uani 1 1 d .
N1 N 0.34131(10) 0.18733(13) 0.24697(13) 0.0155(4) Uani 1 1 d .
N2 N 0.36999(10) -0.01290(13) 0.24326(13) 0.0156(4) Uani 1 1 d .
C1 C 0.33993(12) 0.13334(16) 0.32961(16) 0.0172(4) Uani 1 1 d .
C2 C 0.32620(13) 0.17859(17) 0.41520(16) 0.0212(5) Uani 1 1 d .
H2 H 0.3241 0.1389 0.4720 0.025 Uiso 1 1 calc R
C3 C 0.31560(13) 0.28332(17) 0.41642(17) 0.0215(5) Uani 1 1 d .
H3 H 0.3062 0.3163 0.4744 0.026 Uiso 1 1 calc R
C4 C 0.31877(13) 0.33864(17) 0.33311(17) 0.0217(5) Uani 1 1 d .
H4 H 0.3127 0.4104 0.3330 0.026 Uiso 1 1 calc R
C5 C 0.33100(13) 0.28759(16) 0.24864(16) 0.0198(4) Uani 1 1 d .
H5 H 0.3320 0.3256 0.1905 0.024 Uiso 1 1 calc R
C6 C 0.35679(13) 0.02453(16) 0.32435(16) 0.0191(4) Uani 1 1 d .
H6 H 0.3579 -0.0177 0.3802 0.023 Uiso 1 1 calc R
C7 C 0.38356(12) -0.11938(15) 0.23296(15) 0.0151(4) Uani 1 1 d .
C8 C 0.35721(12) -0.19233(16) 0.29257(16) 0.0184(4) Uani 1 1 d .
H8 H 0.3326 -0.1723 0.3456 0.022 Uiso 1 1 calc R
C9 C 0.36734(13) -0.29440(16) 0.27356(16) 0.0194(4) Uani 1 1 d .
H9 H 0.3485 -0.3447 0.3129 0.023 Uiso 1 1 calc R
C10 C 0.40490(12) -0.32376(16) 0.19719(15) 0.0173(4) Uani 1 1 d .
C11 C 0.43370(13) -0.25061(16) 0.14032(16) 0.0178(4) Uani 1 1 d .
H11 H 0.4612 -0.2706 0.0900 0.021 Uiso 1 1 calc R
C12 C 0.42204(12) -0.14818(16) 0.15753(15) 0.0169(4) Uani 1 1 d .
H12 H 0.4403 -0.0979 0.1178 0.020 Uiso 1 1 calc R
C13 C 0.41206(14) -0.43521(17) 0.17896(17) 0.0218(5) Uani 1 1 d .
C14 C 0.47204(17) -0.56382(18) 0.1003(2) 0.0330(6) Uani 1 1 d .
H141 H 0.5154 -0.5722 0.0650 0.050 Uiso 1 1 calc R
H142 H 0.4252 -0.5905 0.0605 0.050 Uiso 1 1 calc R
H143 H 0.4824 -0.6010 0.1624 0.050 Uiso 1 1 calc R

loop_
_atom_site_aniso_label
_atom_site_aniso_U_11
_atom_site_aniso_U_22
_atom_site_aniso_U_33
_atom_site_aniso_U_23
_atom_site_aniso_U_13
_atom_site_aniso_U_12
Br1 0.02461(13) 0.02984(14) 0.02140(13) -0.00029(9) 0.00078(9) -0.00271(10)
Br2 0.02505(13) 0.03690(15) 0.03120(14) 0.00602(10) 0.01527(10) -0.00149(10)
Zn1 0.02035(14) 0.01504(13) 0.01381(13) 0.00023(9) 0.00654(10) 0.00008(10)
O1 0.0662(14) 0.0171(8) 0.0409(11) -0.0016(8) 0.0275(10) -0.0083(9)
O2 0.0379(10) 0.0160(8) 0.0389(10) -0.0025(7) 0.0173(8) 0.0040(7)
N1 0.0171(9) 0.0141(8) 0.0164(9) -0.0007(7) 0.0057(7) -0.0003(7)
N2 0.0165(9) 0.0154(9) 0.0151(9) 0.0006(7) 0.0032(7) 0.0009(7)
C1 0.0163(10) 0.0189(10) 0.0168(10) 0.0008(8) 0.0037(8) 0.0010(8)
C2 0.0256(12) 0.0226(11) 0.0163(11) -0.0007(9) 0.0060(9) 0.0015(9)
C3 0.0242(12) 0.0201(11) 0.0217(11) -0.0072(9) 0.0080(9) 0.0011(9)
C4 0.0246(12) 0.0144(10) 0.0277(12) -0.0032(9) 0.0089(9) -0.0007(9)
C5 0.0235(11) 0.0149(10) 0.0225(11) 0.0015(8) 0.0078(9) -0.0012(9)
C6 0.0239(11) 0.0176(10) 0.0160(10) 0.0026(8) 0.0042(8) 0.0014(9)
C7 0.0153(10) 0.0144(10) 0.0149(10) 0.0005(8) 0.0004(8) 0.0012(8)
C8 0.0185(11) 0.0202(11) 0.0176(10) 0.0003(8) 0.0059(8) 0.0011(9)
C9 0.0213(11) 0.0173(11) 0.0200(11) 0.0037(8) 0.0049(9) -0.0024(9)
C10 0.0184(10) 0.0148(10) 0.0178(10) 0.0003(8) 0.0002(8) 0.0004(8)
C11 0.0189(11) 0.0195(11) 0.0155(10) -0.0005(8) 0.0039(8) 0.0017(9)
C12 0.0191(11) 0.0168(11) 0.0152(10) 0.0026(8) 0.0039(8) 0.0004(8)
C13 0.0283(12) 0.0171(11) 0.0189(11) 0.0008(8) 0.0004(9) 0.0015(9)
C14 0.0448(16) 0.0178(12) 0.0378(15) -0.0038(10) 0.0107(12) 0.0082(11)

loop_
_atom_type_symbol
_atom_type_description
_atom_type_number_in_cell
_atom_type_scat_dispersion_real
_atom_type_scat_dispersion_imag
_atom_type_scat_source
C C 112 0.0033 0.0016
; International Tables for Crystallography (1992). 
Vol. C, Tables 4.2.6.8 and 6.1.1.4
;
H H 96 0.0000 0.0000
; International Tables for Crystallography (1992). 
Vol. C, Tables 4.2.6.8 and 6.1.1.4
;
Br Br 16 -0.2901 2.4595
; International Tables for Crystallography (1992). 
Vol. C, Tables 4.2.6.8 and 6.1.1.4
;
N N 16 0.0061 0.0033
; International Tables for Crystallography (1992). 
Vol. C, Tables 4.2.6.8 and 6.1.1.4
;
O O 16 0.0106 0.0060
; International Tables for Crystallography (1992). 
Vol. C, Tables 4.2.6.8 and 6.1.1.4
;
Zn Zn 8 0.2839 1.4301
; International Tables for Crystallography (1992). 
Vol. C, Tables 4.2.6.8 and 6.1.1.4
;

loop_
_geom_angle_atom_site_label_1
_geom_angle_atom_site_label_2
_geom_angle_atom_site_label_3
_geom_angle
N1 Zn1 N2 80.71(7)
N1 Zn1 Br2 114.61(5)
N2 Zn1 Br2 118.70(5)
N1 Zn1 Br1 112.93(5)
N2 Zn1 Br1 108.51(5)
Br2 Zn1 Br1 116.316(13)
C13 O2 C14 115.73(19)
C5 N1 C1 118.96(18)
C5 N1 Zn1 128.78(15)
C1 N1 Zn1 112.24(13)
C6 N2 C7 121.35(18)
C6 N2 Zn1 111.65(14)
C7 N2 Zn1 126.75(13)
N1 C1 C2 122.03(19)
N1 C1 C6 116.05(18)
C2 C1 C6 121.9(2)
C1 C2 C3 118.7(2)
C1 C2 H2 120.7
C3 C2 H2 120.7
C4 C3 C2 119.4(2)
C4 C3 H3 120.3
C2 C3 H3 120.3
C3 C4 C5 118.9(2)
C3 C4 H4 120.6
C5 C4 H4 120.6
N1 C5 C4 122.1(2)
N1 C5 H5 119.0
C4 C5 H5 119.0
N2 C6 C1 119.07(19)
N2 C6 H6 120.5
C1 C6 H6 120.5
C12 C7 C8 120.63(19)
C12 C7 N2 116.89(18)
C8 C7 N2 122.43(19)
C9 C8 C7 119.2(2)
C9 C8 H8 120.4
C7 C8 H8 120.4
C8 C9 C10 120.4(2)
C8 C9 H9 119.8
C10 C9 H9 119.8
C11 C10 C9 120.1(2)
C11 C10 C13 122.2(2)
C9 C10 C13 117.64(19)
C12 C11 C10 119.7(2)
C12 C11 H11 120.2
C10 C11 H11 120.2
C7 C12 C11 119.87(19)
C7 C12 H12 120.1
C11 C12 H12 120.1
O1 C13 O2 123.6(2)
O1 C13 C10 123.2(2)
O2 C13 C10 113.18(19)
O2 C14 H141 109.5
O2 C14 H142 109.5
H141 C14 H142 109.5
O2 C14 H143 109.5
H141 C14 H143 109.5
H142 C14 H143 109.5

loop_
_geom_bond_atom_site_label_1
_geom_bond_atom_site_label_2
_geom_bond_distance
Br1 Zn1 2.3573(3)
Br2 Zn1 2.3278(3)
Zn1 N1 2.0475(17)
Zn1 N2 2.0960(17)
O1 C13 1.201(3)
O2 C13 1.325(3)
O2 C14 1.454(3)
N1 C5 1.332(3)
N1 C1 1.350(3)
N2 C6 1.282(3)
N2 C7 1.432(3)
C1 C2 1.383(3)
C1 C6 1.466(3)
C2 C3 1.390(3)
C2 H2 0.9500
C3 C4 1.373(3)
C3 H3 0.9500
C4 C5 1.396(3)
C4 H4 0.9500
C5 H5 0.9500
C6 H6 0.9500
C7 C12 1.389(3)
C7 C8 1.394(3)
C8 C9 1.385(3)
C8 H8 0.9500
C9 C10 1.392(3)
C9 H9 0.9500
C10 C11 1.391(3)
C10 C13 1.496(3)
C11 C12 1.389(3)
C11 H11 0.9500
C12 H12 0.9500
C14 H141 0.9800
C14 H142 0.9800
C14 H143 0.9800

loop_
_geom_torsion_atom_site_label_1
_geom_torsion_atom_site_label_2
_geom_torsion_atom_site_label_3
_geom_torsion_atom_site_label_4
_geom_torsion
N2 Zn1 N1 C5 176.21(19)
Br2 Zn1 N1 C5 58.80(19)
Br1 Zn1 N1 C5 -77.52(18)
N2 Zn1 N1 C1 -4.74(14)
Br2 Zn1 N1 C1 -122.15(13)
Br1 Zn1 N1 C1 101.52(14)
N1 Zn1 N2 C6 4.03(15)
Br2 Zn1 N2 C6 117.08(14)
Br1 Zn1 N2 C6 -107.16(15)
N1 Zn1 N2 C7 178.33(17)
Br2 Zn1 N2 C7 -68.62(17)
Br1 Zn1 N2 C7 67.13(16)
C5 N1 C1 C2 1.7(3)
Zn1 N1 C1 C2 -177.46(17)
C5 N1 C1 C6 -176.05(19)
Zn1 N1 C1 C6 4.8(2)
N1 C1 C2 C3 -1.8(3)
C6 C1 C2 C3 175.8(2)
C1 C2 C3 C4 0.2(3)
C2 C3 C4 C5 1.3(3)
C1 N1 C5 C4 -0.0(3)
Zn1 N1 C5 C4 178.95(16)
C3 C4 C5 N1 -1.5(3)
C7 N2 C6 C1 -177.35(18)
Zn1 N2 C6 C1 -2.7(3)
N1 C1 C6 N2 -1.4(3)
C2 C1 C6 N2 -179.1(2)
C6 N2 C7 C12 -158.8(2)
Zn1 N2 C7 C12 27.4(3)
C6 N2 C7 C8 23.7(3)
Zn1 N2 C7 C8 -150.05(17)
C12 C7 C8 C9 -2.3(3)
N2 C7 C8 C9 175.07(19)
C7 C8 C9 C10 1.4(3)
C8 C9 C10 C11 1.1(3)
C8 C9 C10 C13 -178.4(2)
C9 C10 C11 C12 -2.6(3)
C13 C10 C11 C12 176.8(2)
C8 C7 C12 C11 0.8(3)
N2 C7 C12 C11 -176.78(19)
C10 C11 C12 C7 1.7(3)
C14 O2 C13 O1 -0.5(4)
C14 O2 C13 C10 179.2(2)
C11 C10 C13 O1 -166.3(2)
C9 C10 C13 O1 13.1(3)
C11 C10 C13 O2 14.0(3)
C9 C10 C13 O2 -166.6(2)
